data_4083823
loop_
_publ_author_name
'Habermehl, Nicolle C.'
'Eisler, Dana J.'
'Kirby, Christopher W.'
'Yue, Nancy L.-S.'
'Puddephatt, Richard J.'

_publ_section_title
;
 A Structural Probe for Organogold(I) Rings and [2]Catenanes
;
_journal_issue 12
_journal_name_full Organometallics
_journal_page_first 2921
_journal_page_last 2928
_journal_paper_doi 10.1021/om0601706
_journal_volume 25
_journal_year 2006
_chemical_formula_moiety '2(C51 H48 Au2 O2 P2), 3(C H2 Cl2)'
_chemical_formula_sum 'C105 H102 Au4 Cl6 O4 P4'
_chemical_formula_weight 2552.31
_chemical_name_systematic ?
_space_group_IT_number 14
_symmetry_cell_setting monoclinic
_symmetry_space_group_name_Hall '-P 2yn'
_symmetry_space_group_name_H-M 'P 1 21/n 1'
_atom_sites_solution_hydrogens geom
_atom_sites_solution_primary direct
_atom_sites_solution_secondary difmap
_audit_creation_method SHELXL-97
_cell_angle_alpha 90.00
_cell_angle_beta 96.913(2)
_cell_angle_gamma 90.00
_cell_formula_units_Z 4
_cell_length_a 12.2933(11)
_cell_length_b 48.841(4)
_cell_length_c 16.6524(16)
_cell_measurement_temperature 150(2)
_cell_volume 9925.7(15)
_computing_cell_refinement 'Nonius DENZO'
_computing_data_collection 'Nonius COLLECT'
_computing_data_reduction 'Nonius DENZO'
_computing_molecular_graphics 'Bruker SHELXTL'
_computing_publication_material 'Bruker SHELXTL'
_computing_structure_refinement 'SHELXL-97 (Sheldrick, 1997)'
_computing_structure_solution 'SHELXS-97 (Sheldrick, 1990)'
_diffrn_ambient_temperature 150(2)
_diffrn_measured_fraction_theta_full 0.862
_diffrn_measured_fraction_theta_max 0.862
_diffrn_measurement_device_type 'Nonius Kappa CCD'
_diffrn_measurement_method 'phi/omega scans'
_diffrn_radiation_monochromator graphite
_diffrn_radiation_source 'fine-focus sealed tube'
_diffrn_radiation_type MoK\a
_diffrn_radiation_wavelength 0.71073
_diffrn_reflns_av_R_equivalents 0.0669
_diffrn_reflns_av_sigmaI/netI 0.1715
_diffrn_reflns_limit_h_max 14
_diffrn_reflns_limit_h_min -14
_diffrn_reflns_limit_k_max 57
_diffrn_reflns_limit_k_min -50
_diffrn_reflns_limit_l_max 19
_diffrn_reflns_limit_l_min -19
_diffrn_reflns_number 25008
_diffrn_reflns_theta_full 24.72
_diffrn_reflns_theta_max 24.72
_diffrn_reflns_theta_min 2.57
_exptl_absorpt_coefficient_mu 6.170
_exptl_absorpt_correction_T_max 0.8610
_exptl_absorpt_correction_T_min 0.2590
_exptl_absorpt_correction_type integration
_exptl_crystal_colour colourless
_exptl_crystal_density_diffrn 1.708
_exptl_crystal_density_method 'not measured'
_exptl_crystal_description 'thin plate'
_exptl_crystal_F_000 4968
_exptl_crystal_size_max 0.30
_exptl_crystal_size_mid 0.13
_exptl_crystal_size_min 0.03
_refine_diff_density_max 1.939
_refine_diff_density_min -1.348
_refine_diff_density_rms 0.172
_refine_ls_extinction_method none
_refine_ls_goodness_of_fit_ref 0.920
_refine_ls_hydrogen_treatment constr
_refine_ls_matrix_type full
_refine_ls_number_parameters 908
_refine_ls_number_reflns 14596
_refine_ls_number_restraints 103
_refine_ls_restrained_S_all 0.923
_refine_ls_R_factor_all 0.1608
_refine_ls_R_factor_gt 0.0657
_refine_ls_shift/su_max 0.008
_refine_ls_shift/su_mean 0.000
_refine_ls_structure_factor_coef Fsqd
_refine_ls_weighting_details 'calc w=1/<[>\s^2^(Fo^2^)+(0.0773P)^2^+0.0000P] where P=(Fo^2^+2Fc^2^)/3'
_refine_ls_weighting_scheme calc
_refine_ls_wR_factor_gt 0.1469
_refine_ls_wR_factor_ref 0.1755
_reflns_number_gt 6709
_reflns_number_total 14596
_reflns_threshold_expression <;>2sigma(I)
_cod_data_source_file om0601706si20060221_033848.cif
_cod_data_source_block complex5a*
_cod_depositor_comments
;
The following automatic conversions were performed:

'_symmetry_cell_setting' value 'Monoclinic' changed to 'monoclinic'
according to
/usr/data/users/saulius/automatic-downloads/retrospective/ACS/lib/dictionaries/cif_core.dic
dictionary named 'cif_core.dic' version 2.4.2 from 2011-04-26.

Automatic conversion script
Id: cif_fix_values 2281 2013-09-26 08:29:07Z andrius 
;
_cod_original_cell_volume 9925.6(16)
_cod_original_sg_symbol_H-M P2(1)/n
_cod_database_code 4083823

loop_
_symmetry_equiv_pos_as_xyz
'x, y, z'
'-x+1/2, y+1/2, -z+1/2'
'-x, -y, -z'
'x-1/2, -y-1/2, z-1/2'

loop_
_atom_site_label
_atom_site_type_symbol
_atom_site_fract_x
_atom_site_fract_y
_atom_site_fract_z
_atom_site_U_iso_or_equiv
_atom_site_adp_type
_atom_site_occupancy
_atom_site_symmetry_multiplicity
_atom_site_calc_flag
_atom_site_refinement_flags
_atom_site_disorder_assembly
_atom_site_disorder_group
Au1 Au -1.11718(5) 0.374048(13) -0.00310(4) 0.0429(2) Uani 1 1 d D . .
Au2 Au -0.94915(5) 0.373605(14) -0.29404(5) 0.0475(2) Uani 1 1 d D . .
Au3 Au -1.36507(5) 0.367187(13) -0.10068(5) 0.0482(2) Uani 1 1 d D A .
Au4 Au -1.19397(5) 0.361300(14) -0.38740(5) 0.0510(2) Uani 1 1 d D . .
P1 P -1.0406(3) 0.33230(9) -0.0162(3) 0.0386(11) Uani 1 1 d . A .
P2 P -0.9643(3) 0.41692(9) -0.2430(3) 0.0490(13) Uani 1 1 d . . .
P3 P -1.4001(3) 0.40503(8) -0.1791(3) 0.0429(12) Uani 1 1 d . . .
P4 P -1.2360(3) 0.31934(9) -0.3394(3) 0.0452(12) Uani 1 1 d . A .
C1 C -1.1022(11) 0.3118(3) -0.1040(9) 0.040(4) Uani 1 1 d . . .
H1A H -1.0499 0.2971 -0.1137 0.049 Uiso 1 1 calc R A .
H1B H -1.1690 0.3029 -0.0889 0.049 Uiso 1 1 calc R . .
C2 C -1.1324(10) 0.3268(3) -0.1821(11) 0.045(5) Uani 1 1 d . A .
H2A H -1.0731 0.3397 -0.1913 0.055 Uiso 1 1 calc R . .
H2B H -1.2002 0.3375 -0.1791 0.055 Uiso 1 1 calc R . .
C3 C -1.1499(11) 0.3070(3) -0.2512(10) 0.043(5) Uani 1 1 d . . .
H3A H -1.1831 0.2901 -0.2320 0.052 Uiso 1 1 calc R A .
H3B H -1.0776 0.3020 -0.2674 0.052 Uiso 1 1 calc R . .
C4 C -1.1043(12) 0.4308(3) -0.2446(11) 0.049(5) Uani 1 1 d . A .
H4A H -1.1014 0.4477 -0.2116 0.059 Uiso 1 1 calc R . .
H4B H -1.1326 0.4358 -0.3009 0.059 Uiso 1 1 calc R . .
C5 C -1.1819(10) 0.4109(3) -0.2130(11) 0.041(5) Uani 1 1 d . . .
H5A H -1.1475 0.4025 -0.1621 0.049 Uiso 1 1 calc R A .
H5B H -1.2014 0.3962 -0.2530 0.049 Uiso 1 1 calc R . .
C6 C -1.2836(11) 0.4268(3) -0.1978(11) 0.053(5) Uani 1 1 d . A .
H6A H -1.3062 0.4386 -0.2453 0.064 Uiso 1 1 calc R . .
H6B H -1.2649 0.4389 -0.1506 0.064 Uiso 1 1 calc R . .
C1A C -1.0535(8) 0.3100(2) 0.0695(6) 0.047(5) Uani 1 1 d G . .
C1B C -1.1224(8) 0.3180(2) 0.1255(8) 0.044(5) Uani 1 1 d G A .
H1BA H -1.1553 0.3356 0.1217 0.053 Uiso 1 1 calc R . .
C1C C -1.1431(9) 0.3002(3) 0.1871(6) 0.081(7) Uani 1 1 d G A .
H1CA H -1.1902 0.3057 0.2254 0.098 Uiso 1 1 calc R . .
C1D C -1.0949(10) 0.2744(3) 0.1926(7) 0.086(8) Uani 1 1 d G A .
H1DA H -1.1091 0.2623 0.2347 0.104 Uiso 1 1 calc R . .
C1E C -1.0260(9) 0.26640(19) 0.1366(9) 0.075(7) Uani 1 1 d G A .
H1EA H -0.9931 0.2488 0.1403 0.091 Uiso 1 1 calc R . .
C1F C -1.0053(7) 0.2842(2) 0.0750(7) 0.051(5) Uani 1 1 d G A .
H1FA H -0.9582 0.2787 0.0367 0.061 Uiso 1 1 calc R . .
C1G C -0.8930(6) 0.3314(2) -0.0258(7) 0.047(5) Uani 1 1 d G . .
C1H C -0.8546(7) 0.3272(2) -0.1000(6) 0.055(5) Uani 1 1 d G A .
H1HA H -0.9049 0.3247 -0.1474 0.065 Uiso 1 1 calc R . .
C1I C -0.7425(8) 0.3268(2) -0.1049(6) 0.060(6) Uani 1 1 d G A .
H1IA H -0.7163 0.3239 -0.1556 0.072 Uiso 1 1 calc R . .
C1J C -0.6689(6) 0.3305(2) -0.0357(8) 0.060(6) Uani 1 1 d G A .
H1JA H -0.5923 0.3302 -0.0390 0.072 Uiso 1 1 calc R . .
C1K C -0.7073(8) 0.3348(2) 0.0385(6) 0.064(6) Uani 1 1 d G A .
H1KA H -0.6570 0.3373 0.0859 0.077 Uiso 1 1 calc R . .
C1L C -0.8194(9) 0.3352(2) 0.0434(6) 0.057(5) Uani 1 1 d G A .
H1LA H -0.8457 0.3381 0.0941 0.069 Uiso 1 1 calc R . .
C2A C -0.9091(9) 0.4180(2) -0.1377(6) 0.042(4) Uani 1 1 d G . .
C2B C -0.9517(8) 0.4347(2) -0.0816(9) 0.074(6) Uani 1 1 d G . .
H2BA H -1.0146 0.4456 -0.0976 0.088 Uiso 1 1 calc R A .
C2C C -0.9023(12) 0.4355(2) -0.0020(8) 0.071(6) Uani 1 1 d G A .
H2CA H -0.9314 0.4469 0.0363 0.085 Uiso 1 1 calc R . .
C2D C -0.8102(12) 0.4196(3) 0.0214(6) 0.077(7) Uani 1 1 d G . .
H2DA H -0.7764 0.4201 0.0758 0.092 Uiso 1 1 calc R A .
C2E C -0.7676(8) 0.4029(2) -0.0347(9) 0.071(6) Uani 1 1 d G A .
H2EA H -0.7046 0.3920 -0.0186 0.085 Uiso 1 1 calc R . .
C2F C -0.8170(9) 0.4021(2) -0.1142(8) 0.058(5) Uani 1 1 d G . .
H2FA H -0.7878 0.3906 -0.1526 0.070 Uiso 1 1 calc R A .
C2G C -0.8930(10) 0.4425(2) -0.2946(8) 0.052(5) Uani 1 1 d G . .
C2H C -0.8215(11) 0.4337(2) -0.3479(9) 0.077(6) Uani 1 1 d G . .
H2HA H -0.8120 0.4147 -0.3569 0.092 Uiso 1 1 calc R A .
C2I C -0.7640(10) 0.4528(4) -0.3882(8) 0.099(8) Uani 1 1 d G A .
H2IA H -0.7151 0.4468 -0.4247 0.119 Uiso 1 1 calc R . .
C2J C -0.7779(11) 0.4806(3) -0.3752(9) 0.114(11) Uani 1 1 d G . .
H2JA H -0.7386 0.4936 -0.4027 0.137 Uiso 1 1 calc R A .
C2K C -0.8494(12) 0.4893(2) -0.3218(10) 0.103(9) Uani 1 1 d G A .
H2KA H -0.8590 0.5084 -0.3129 0.124 Uiso 1 1 calc R . .
C2L C -0.9070(10) 0.4703(3) -0.2816(8) 0.091(8) Uani 1 1 d G . .
H2LA H -0.9558 0.4763 -0.2451 0.110 Uiso 1 1 calc R A .
C3A C -1.4689(9) 0.3964(2) -0.2764(7) 0.052(5) Uani 1 1 d G A .
C3B C -1.5709(10) 0.3839(2) -0.2792(8) 0.068(6) Uani 1 1 d G . .
H3BA H -1.5998 0.3795 -0.2304 0.081 Uiso 1 1 calc R A .
C3C C -1.6307(8) 0.3780(2) -0.3534(11) 0.100(9) Uani 1 1 d G A .
H3CA H -1.7005 0.3694 -0.3553 0.119 Uiso 1 1 calc R . .
C3D C -1.5885(11) 0.3845(3) -0.4248(8) 0.104(9) Uani 1 1 d G . .
H3DA H -1.6294 0.3804 -0.4755 0.125 Uiso 1 1 calc R A .
C3E C -1.4865(12) 0.3969(3) -0.4220(7) 0.080(6) Uani 1 1 d G A .
H3EA H -1.4576 0.4014 -0.4708 0.096 Uiso 1 1 calc R . .
C3F C -1.4267(8) 0.4029(2) -0.3478(9) 0.073(6) Uani 1 1 d G . .
H3FA H -1.3569 0.4114 -0.3459 0.088 Uiso 1 1 calc R A .
C3G C -1.4933(8) 0.4286(2) -0.1401(8) 0.049(5) Uani 1 1 d G A .
C3H C -1.5656(9) 0.4443(2) -0.1917(6) 0.063(6) Uani 1 1 d G . .
H3HA H -1.5666 0.4426 -0.2486 0.076 Uiso 1 1 calc R A .
C3I C -1.6365(8) 0.4624(2) -0.1599(9) 0.065(6) Uani 1 1 d G A .
H3IA H -1.6859 0.4731 -0.1951 0.078 Uiso 1 1 calc R . .
C3J C -1.6351(8) 0.4648(2) -0.0766(9) 0.083(7) Uani 1 1 d G . .
H3JA H -1.6835 0.4771 -0.0549 0.100 Uiso 1 1 calc R A .
C3K C -1.5627(10) 0.4491(3) -0.0251(7) 0.071(6) Uani 1 1 d G A .
H3KA H -1.5617 0.4507 0.0318 0.086 Uiso 1 1 calc R . .
C3L C -1.4918(8) 0.4310(2) -0.0568(8) 0.066(6) Uani 1 1 d G . .
H3LA H -1.4424 0.4202 -0.0216 0.079 Uiso 1 1 calc R A .
C4A C -1.2210(8) 0.2933(2) -0.4160(6) 0.040(4) Uani 1 1 d G . .
C4B C -1.2622(7) 0.2671(3) -0.4076(6) 0.051(5) Uani 1 1 d G A .
H4BA H -1.3038 0.2631 -0.3645 0.061 Uiso 1 1 calc R . .
C4C C -1.2424(8) 0.24665(19) -0.4622(8) 0.055(5) Uani 1 1 d G A .
H4CA H -1.2706 0.2287 -0.4565 0.066 Uiso 1 1 calc R . .
C4D C -1.1816(9) 0.2525(2) -0.5253(7) 0.060(6) Uani 1 1 d G A .
H4DA H -1.1681 0.2385 -0.5626 0.072 Uiso 1 1 calc R . .
C4E C -1.1404(8) 0.2787(3) -0.5337(6) 0.058(5) Uani 1 1 d G A .
H4EA H -1.0988 0.2827 -0.5768 0.069 Uiso 1 1 calc R . .
C4F C -1.1601(8) 0.2991(2) -0.4791(7) 0.052(5) Uani 1 1 d G A .
H4FA H -1.1320 0.3170 -0.4848 0.062 Uiso 1 1 calc R . .
C4G C -1.3750(6) 0.3143(2) -0.3139(7) 0.045(5) Uani 1 1 d G . .
C4H C -1.3965(7) 0.3053(2) -0.2383(6) 0.042(4) Uani 1 1 d G A .
H4HA H -1.3379 0.3024 -0.1966 0.051 Uiso 1 1 calc R . .
C4I C -1.5039(8) 0.3005(2) -0.2237(6) 0.062(6) Uani 1 1 d G A .
H4IA H -1.5186 0.2943 -0.1720 0.074 Uiso 1 1 calc R . .
C4J C -1.5897(6) 0.3048(2) -0.2848(8) 0.068(6) Uani 1 1 d G A .
H4JA H -1.6631 0.3015 -0.2748 0.081 Uiso 1 1 calc R . .
C4K C -1.5682(7) 0.3138(2) -0.3604(6) 0.062(6) Uani 1 1 d G A .
H4KA H -1.6268 0.3168 -0.4022 0.075 Uiso 1 1 calc R . .
C4L C -1.4608(9) 0.3186(2) -0.3750(6) 0.057(5) Uani 1 1 d G A .
H4LA H -1.4461 0.3248 -0.4267 0.069 Uiso 1 1 calc R . .
C11 C -1.184(4) 0.4097(6) 0.023(4) 0.04(2) Uiso 0.50 1 d PD A 1
C12 C -1.1918(14) 0.4333(3) 0.0428(12) 0.067(6) Uiso 0.50 1 d PD A 1
C13 C -1.185(3) 0.4627(5) 0.070(2) 0.055(12) Uiso 0.50 1 d PD A 1
H13A H -1.2614 0.4690 0.0724 0.066 Uiso 0.50 1 calc PR A 1
H13B H -1.1485 0.4628 0.1263 0.066 Uiso 0.50 1 calc PR A 1
O14 O -1.132(2) 0.4836(5) 0.0265(14) 0.061(10) Uiso 0.50 1 d PD A 1
C15 C -1.181(2) 0.4890(6) -0.0517(14) 0.037(9) Uiso 0.50 1 d PGD A 1
C16 C -1.123(2) 0.5010(7) -0.109(2) 0.060(13) Uiso 0.50 1 d PG A 1
H16A H -1.0454 0.5029 -0.0977 0.072 Uiso 0.50 1 calc PR A 1
C17 C -1.177(3) 0.5104(11) -0.181(2) 0.09(2) Uiso 0.50 1 d PG A 1
H17A H -1.1369 0.5187 -0.2203 0.105 Uiso 0.50 1 calc PR A 1
C18 C -1.290(3) 0.5077(13) -0.197(2) 0.057(5) Uiso 0.50 1 d PGD A 1
C19 C -1.349(2) 0.4956(12) -0.141(2) 0.061(6) Uiso 0.50 1 d PG A 1
H19A H -1.4262 0.4937 -0.1515 0.074 Uiso 0.50 1 calc PR A 1
C20 C -1.295(2) 0.4862(8) -0.0677(18) 0.069(14) Uiso 0.50 1 d PG A 1
H20A H -1.3347 0.4780 -0.0289 0.083 Uiso 0.50 1 calc PR A 1
C11A C -1.165(4) 0.4118(5) 0.019(4) 0.038(17) Uiso 0.50 1 d PD A 2
C12A C -1.1918(14) 0.4333(3) 0.0428(12) 0.067(6) Uiso 0.50 1 d PD A 2
C13A C -1.230(3) 0.4601(5) 0.075(2) 0.062(13) Uiso 0.50 1 d PD A 2
H13C H -1.3100 0.4626 0.0596 0.074 Uiso 0.50 1 calc PR A 2
H13D H -1.2136 0.4611 0.1342 0.074 Uiso 0.50 1 calc PR A 2
O14A O -1.168(2) 0.4808(5) 0.0355(14) 0.054(9) Uiso 0.50 1 d PD A 2
C15A C -1.217(2) 0.4885(6) -0.0406(13) 0.029(8) Uiso 0.50 1 d PGD A 2
C16A C -1.1417(17) 0.4991(6) -0.0882(17) 0.043(10) Uiso 0.50 1 d PG A 2
H16B H -1.0662 0.4999 -0.0677 0.051 Uiso 0.50 1 calc PR A 2
C17A C -1.177(3) 0.5086(9) -0.1657(18) 0.036(13) Uiso 0.50 1 d PG A 2
H17B H -1.1252 0.5158 -0.1983 0.043 Uiso 0.50 1 calc PR A 2
C18A C -1.287(3) 0.5074(12) -0.1957(18) 0.057(5) Uiso 0.50 1 d PGD A 2
C19A C -1.363(2) 0.4968(12) -0.148(2) 0.061(6) Uiso 0.50 1 d PG A 2
H19B H -1.4380 0.4960 -0.1686 0.074 Uiso 0.50 1 calc PR A 2
C20A C -1.3275(18) 0.4874(7) -0.0705(17) 0.048(11) Uiso 0.50 1 d PG A 2
H20B H -1.3790 0.4801 -0.0380 0.057 Uiso 0.50 1 calc PR A 2
C21 C -0.9128(12) 0.3371(3) -0.3297(11) 0.051(5) Uani 1 1 d DU . .
C22 C -0.8934(11) 0.3145(4) -0.3554(11) 0.056(5) Uani 1 1 d DU . .
C23 C -0.8560(13) 0.2886(3) -0.3904(11) 0.072(7) Uani 1 1 d D . .
H23A H -0.9168 0.2807 -0.4276 0.086 Uiso 1 1 calc R A .
H23B H -0.7948 0.2926 -0.4222 0.086 Uiso 1 1 calc R . .
O24 O -0.8201(8) 0.2689(3) -0.3279(8) 0.062(4) Uani 1 1 d D . .
C25 C -0.8944(15) 0.2551(3) -0.2874(13) 0.061(6) Uani 1 1 d D . .
C26 C -0.8553(15) 0.2420(4) -0.2150(14) 0.074(7) Uani 1 1 d . . .
H26A H -0.7801 0.2438 -0.1946 0.089 Uiso 1 1 calc R . .
C27 C -1.0047(13) 0.2506(4) -0.3172(12) 0.062(6) Uani 1 1 d . . .
H27A H -1.0365 0.2589 -0.3660 0.074 Uiso 1 1 calc R . .
C28 C -0.9218(17) 0.2267(4) -0.1727(14) 0.070(7) Uani 1 1 d . . .
H28A H -0.8943 0.2200 -0.1206 0.084 Uiso 1 1 calc R A .
C29 C -1.0636(15) 0.2342(4) -0.2750(13) 0.070(7) Uani 1 1 d . . .
H29A H -1.1381 0.2317 -0.2963 0.083 Uiso 1 1 calc R A .
C30 C -1.0293(15) 0.2206(4) -0.2044(13) 0.060(6) Uani 1 1 d . A .
C31 C -1.3562(12) 0.3326(3) -0.0349(11) 0.055(5) Uani 1 1 d DU . .
C32 C -1.3729(12) 0.3116(3) -0.0065(13) 0.060(6) Uani 1 1 d DU A .
C33 C -1.4046(12) 0.2853(3) 0.0296(10) 0.053(5) Uani 1 1 d D . .
H33A H -1.3437 0.2788 0.0694 0.064 Uiso 1 1 calc R A .
H33B H -1.4693 0.2883 0.0587 0.064 Uiso 1 1 calc R . .
O34 O -1.4303(8) 0.2645(2) -0.0320(8) 0.060(4) Uani 1 1 d D A .
C35 C -1.3461(14) 0.2520(3) -0.0651(11) 0.052(5) Uani 1 1 d D . .
C36 C -1.3756(14) 0.2362(4) -0.1322(12) 0.055(5) Uani 1 1 d . A .
H36A H -1.4499 0.2359 -0.1558 0.067 Uiso 1 1 calc R . .
C37 C -1.2371(13) 0.2523(3) -0.0295(12) 0.055(5) Uani 1 1 d . A .
H37A H -1.2148 0.2627 0.0179 0.067 Uiso 1 1 calc R . .
C38 C -1.2962(16) 0.2200(3) -0.1674(14) 0.074(7) Uani 1 1 d . . .
H38A H -1.3169 0.2099 -0.2154 0.088 Uiso 1 1 calc R A .
C39 C -1.1623(12) 0.2366(3) -0.0672(11) 0.046(5) Uani 1 1 d . . .
H39A H -1.0871 0.2381 -0.0465 0.055 Uiso 1 1 calc R A .
C40 C -1.1877(14) 0.2195(3) -0.1301(13) 0.056(5) Uani 1 1 d . A .
C41 C -1.175(3) 0.3939(5) -0.457(2) 0.050(11) Uiso 0.50 1 d PD A 1
C42 C -1.168(3) 0.4132(7) -0.494(2) 0.066(12) Uiso 0.50 1 d PD A 1
C43 C -1.159(3) 0.4353(6) -0.555(2) 0.084(13) Uiso 0.50 1 d PD A 1
H43A H -1.0964 0.4310 -0.5858 0.100 Uiso 0.50 1 calc PR A 1
H43B H -1.2262 0.4358 -0.5940 0.100 Uiso 0.50 1 calc PR A 1
O44 O -1.142(2) 0.4608(5) -0.5192(15) 0.059(8) Uiso 0.50 1 d PD A 1
C41A C -1.136(3) 0.3960(5) -0.424(2) 0.055(11) Uiso 0.50 1 d PD A 2
C42A C -1.122(3) 0.4170(6) -0.461(2) 0.042(9) Uiso 0.50 1 d PD A 2
C43A C -1.063(3) 0.4379(6) -0.504(3) 0.088(14) Uiso 0.50 1 d PD A 2
H43C H -0.9846 0.4369 -0.4825 0.105 Uiso 0.50 1 calc PR A 2
H43D H -1.0695 0.4326 -0.5616 0.105 Uiso 0.50 1 calc PR A 2
O44A O -1.095(3) 0.4644(6) -0.500(2) 0.099(13) Uiso 0.50 1 d PD A 2
C45 C -1.194(3) 0.4743(6) -0.4621(17) 0.048(11) Uiso 0.50 1 d PGD A 1
C46 C -1.140(2) 0.4982(6) -0.435(2) 0.058(14) Uiso 0.50 1 d PG A 1
H46A H -1.0760 0.5038 -0.4575 0.070 Uiso 0.50 1 calc PR A 1
C47 C -1.180(3) 0.5141(6) -0.376(2) 0.07(2) Uiso 0.50 1 d PG A 1
H47A H -1.1433 0.5304 -0.3576 0.087 Uiso 0.50 1 calc PR A 1
C48 C -1.274(3) 0.5059(7) -0.343(2) 0.054(17) Uiso 0.50 1 d PGD A 1
C49 C -1.328(2) 0.4820(6) -0.370(2) 0.037(12) Uiso 0.50 1 d PG A 1
H49A H -1.3920 0.4765 -0.3479 0.045 Uiso 0.50 1 calc PR A 1
C50 C -1.288(2) 0.4662(5) -0.4295(19) 0.048(12) Uiso 0.50 1 d PG A 1
H50A H -1.3247 0.4499 -0.4479 0.057 Uiso 0.50 1 calc PR A 1
C45A C -1.159(2) 0.4765(6) -0.4494(19) 0.066(14) Uiso 0.50 1 d PGD A 2
C46A C -1.123(2) 0.5004(6) -0.409(2) 0.059(14) Uiso 0.50 1 d PG A 2
H46B H -1.0541 0.5080 -0.4163 0.071 Uiso 0.50 1 calc PR A 2
C47A C -1.190(3) 0.5133(6) -0.359(2) 0.08(2) Uiso 0.50 1 d PG A 2
H47B H -1.1655 0.5296 -0.3312 0.098 Uiso 0.50 1 calc PR A 2
C48A C -1.291(3) 0.5022(8) -0.348(2) 0.055(17) Uiso 0.50 1 d PGD A 2
C49A C -1.327(2) 0.4783(7) -0.388(2) 0.059(16) Uiso 0.50 1 d PG A 2
H49B H -1.3959 0.4707 -0.3813 0.071 Uiso 0.50 1 calc PR A 2
C50A C -1.260(3) 0.4654(5) -0.439(2) 0.048(12) Uiso 0.50 1 d PG A 2
H50B H -1.2845 0.4491 -0.4665 0.058 Uiso 0.50 1 calc PR A 2
C51 C -1.332(4) 0.5198(9) -0.2799(15) 0.073(6) Uiso 0.50 1 d PD A 1
C52 C -1.301(6) 0.5509(11) -0.273(4) 0.082(9) Uiso 0.50 1 d PD A 1
H52A H -1.3323 0.5592 -0.2270 0.099 Uiso 0.50 1 calc PR A 1
H52B H -1.2204 0.5528 -0.2640 0.099 Uiso 0.50 1 calc PR A 1
C53 C -1.346(3) 0.5661(12) -0.353(3) 0.086(9) Uiso 0.50 1 d PD A 1
H53A H -1.3330 0.5860 -0.3449 0.103 Uiso 0.50 1 calc PR A 1
H53B H -1.3047 0.5600 -0.3969 0.103 Uiso 0.50 1 calc PR A 1
C54 C -1.469(3) 0.5613(9) -0.378(3) 0.083(10) Uiso 0.50 1 d PD A 1
H54A H -1.5115 0.5703 -0.3386 0.100 Uiso 0.50 1 calc PR A 1
H54B H -1.4905 0.5699 -0.4316 0.100 Uiso 0.50 1 calc PR A 1
C55 C -1.499(5) 0.5308(9) -0.383(3) 0.082(10) Uiso 0.50 1 d PD A 1
H55A H -1.4661 0.5222 -0.4282 0.098 Uiso 0.50 1 calc PR A 1
H55B H -1.5798 0.5287 -0.3941 0.098 Uiso 0.50 1 calc PR A 1
C56 C -1.457(4) 0.5161(17) -0.303(3) 0.072(8) Uiso 0.50 1 d PD A 1
H56A H -1.4744 0.4963 -0.3085 0.087 Uiso 0.50 1 calc PR A 1
H56B H -1.4966 0.5235 -0.2591 0.087 Uiso 0.50 1 calc PR A 1
C51A C -1.335(4) 0.5172(9) -0.2798(14) 0.073(6) Uiso 0.50 1 d PD A 2
C52A C -1.321(6) 0.5487(10) -0.288(4) 0.082(9) Uiso 0.50 1 d PD A 2
H52C H -1.2422 0.5524 -0.2867 0.099 Uiso 0.50 1 calc PR A 2
H52D H -1.3443 0.5570 -0.2381 0.099 Uiso 0.50 1 calc PR A 2
C53A C -1.381(3) 0.5645(12) -0.361(3) 0.086(9) Uiso 0.50 1 d PD A 2
H53C H -1.3604 0.5841 -0.3572 0.103 Uiso 0.50 1 calc PR A 2
H53D H -1.3592 0.5570 -0.4118 0.103 Uiso 0.50 1 calc PR A 2
C54A C -1.507(3) 0.5618(9) -0.362(3) 0.083(10) Uiso 0.50 1 d PD A 2
H54C H -1.5323 0.5701 -0.3135 0.100 Uiso 0.50 1 calc PR A 2
H54D H -1.5465 0.5704 -0.4111 0.100 Uiso 0.50 1 calc PR A 2
C55A C -1.523(5) 0.5306(9) -0.363(3) 0.082(10) Uiso 0.50 1 d PD A 2
H55C H -1.4956 0.5228 -0.4116 0.098 Uiso 0.50 1 calc PR A 2
H55D H -1.6025 0.5263 -0.3661 0.098 Uiso 0.50 1 calc PR A 2
C56A C -1.462(4) 0.5178(17) -0.286(4) 0.072(8) Uiso 0.50 1 d PD A 2
H56C H -1.4878 0.4988 -0.2817 0.087 Uiso 0.50 1 calc PR A 2
H56D H -1.4824 0.5280 -0.2388 0.087 Uiso 0.50 1 calc PR A 2
C61 C -1.1009(14) 0.2012(4) -0.1667(11) 0.063(5) Uiso 0.60 1 d PD A 1
C62 C -1.051(3) 0.1862(7) -0.0889(17) 0.081(17) Uiso 0.60 1 d PD A 1
H62A H -1.1097 0.1769 -0.0638 0.097 Uiso 0.60 1 calc PR A 1
H62B H -1.0161 0.1998 -0.0497 0.097 Uiso 0.60 1 calc PR A 1
C63 C -0.964(3) 0.1649(6) -0.108(2) 0.096(12) Uiso 0.60 1 d PD A 1
H63A H -0.9087 0.1739 -0.1377 0.115 Uiso 0.60 1 calc PR A 1
H63B H -0.9268 0.1572 -0.0573 0.115 Uiso 0.60 1 calc PR A 1
C64 C -1.022(3) 0.1422(7) -0.160(2) 0.101(13) Uiso 0.60 1 d PD A 1
H64A H -0.9682 0.1289 -0.1763 0.121 Uiso 0.60 1 calc PR A 1
H64B H -1.0747 0.1324 -0.1296 0.121 Uiso 0.60 1 calc PR A 1
C65 C -1.081(3) 0.1565(7) -0.233(2) 0.115(14) Uiso 0.60 1 d PD A 1
H65A H -1.1193 0.1423 -0.2689 0.137 Uiso 0.60 1 calc PR A 1
H65B H -1.0255 0.1650 -0.2634 0.137 Uiso 0.60 1 calc PR A 1
C66 C -1.166(3) 0.1786(6) -0.218(2) 0.090(10) Uiso 0.60 1 d PD A 1
H66A H -1.2241 0.1708 -0.1890 0.108 Uiso 0.60 1 calc PR A 1
H66B H -1.2002 0.1863 -0.2704 0.108 Uiso 0.60 1 calc PR A 1
C61A C -1.1009(14) 0.2012(4) -0.1667(11) 0.063(5) Uiso 0.40 1 d PD A 2
C62A C -1.022(4) 0.1863(11) -0.103(4) 0.09(3) Uiso 0.40 1 d PD A 2
H62C H -0.9544 0.1797 -0.1239 0.111 Uiso 0.40 1 calc PR A 2
H62D H -1.0024 0.1973 -0.0530 0.111 Uiso 0.40 1 calc PR A 2
C63A C -1.104(5) 0.1634(11) -0.092(3) 0.13(3) Uiso 0.40 1 d PD A 2
H63C H -1.1715 0.1720 -0.0775 0.159 Uiso 0.40 1 calc PR A 2
H63D H -1.0731 0.1522 -0.0450 0.159 Uiso 0.40 1 calc PR A 2
C64A C -1.137(4) 0.1436(10) -0.163(3) 0.087(17) Uiso 0.40 1 d PD A 2
H64C H -1.1719 0.1270 -0.1444 0.105 Uiso 0.40 1 calc PR A 2
H64D H -1.0720 0.1382 -0.1895 0.105 Uiso 0.40 1 calc PR A 2
C65A C -1.219(3) 0.1604(9) -0.222(3) 0.081(16) Uiso 0.40 1 d PD A 2
H65C H -1.2481 0.1496 -0.2705 0.098 Uiso 0.40 1 calc PR A 2
H65D H -1.2808 0.1677 -0.1954 0.098 Uiso 0.40 1 calc PR A 2
C66A C -1.141(4) 0.1833(9) -0.243(2) 0.090(10) Uiso 0.40 1 d PD A 2
H66C H -1.1787 0.1951 -0.2858 0.108 Uiso 0.40 1 calc PR A 2
H66D H -1.0765 0.1750 -0.2642 0.108 Uiso 0.40 1 calc PR A 2
C71 C -0.4510(16) 0.1358(3) -0.0307(14) 0.113(9) Uiso 0.80 1 d PD B 1
H71A H -0.4558 0.1379 0.0279 0.136 Uiso 0.80 1 calc PR B 1
H71B H -0.5253 0.1315 -0.0577 0.136 Uiso 0.80 1 calc PR B 1
Cl72 Cl -0.4063(8) 0.16603(18) -0.0687(6) 0.137(3) Uiso 0.80 1 d PD B 1
Cl73 Cl -0.3653(6) 0.10937(16) -0.0450(6) 0.153(3) Uiso 0.80 1 d PD B 1
C72 C -0.4510(16) 0.1358(3) -0.0307(14) 0.113(9) Uiso 0.20 1 d PD C 2
H72A H -0.4091 0.1491 0.0058 0.136 Uiso 0.20 1 calc PR C 2
H72B H -0.5099 0.1285 -0.0012 0.136 Uiso 0.20 1 calc PR C 2
Cl74 Cl -0.516(2) 0.1549(6) -0.1173(19) 0.115(11) Uiso 0.20 1 d PD C 2
Cl75 Cl -0.3653(6) 0.10937(16) -0.0450(6) 0.153(3) Uiso 0.20 1 d PD C 2
C81 C -0.997(2) 0.6023(6) -0.205(3) 0.134(13) Uiso 0.75 1 d PD D 1
H81A H -0.9490 0.6143 -0.2329 0.161 Uiso 0.75 1 calc PR D 1
H81B H -0.9700 0.6020 -0.1467 0.161 Uiso 0.75 1 calc PR D 1
Cl82 Cl -1.1314(10) 0.6146(2) -0.2193(8) 0.173(5) Uiso 0.75 1 d PD D 1
Cl83 Cl -0.9980(13) 0.5695(3) -0.2448(10) 0.132(6) Uiso 0.75 1 d PD D 1
C82 C -1.039(9) 0.5900(10) -0.203(5) 0.134(13) Uiso 0.25 1 d PD E 2
H81C H -1.1158 0.5842 -0.2027 0.161 Uiso 0.25 1 calc PR E 2
H81D H -1.0032 0.5897 -0.1466 0.161 Uiso 0.25 1 calc PR E 2
Cl84 Cl -1.039(3) 0.6237(7) -0.238(2) 0.160(13) Uiso 0.25 1 d PD E 2
Cl85 Cl -0.972(3) 0.5656(7) -0.260(3) 0.118(16) Uiso 0.25 1 d PD E 2
C91 C -0.868(3) 0.1205(11) -0.365(2) 0.090(14) Uiso 0.40 1 d PD F 1
H91A H -0.8304 0.1081 -0.3995 0.108 Uiso 0.40 1 calc PR F 1
H91B H -0.8745 0.1385 -0.3925 0.108 Uiso 0.40 1 calc PR F 1
Cl92 Cl -1.0041(13) 0.1076(4) -0.3631(11) 0.094(6) Uiso 0.40 1 d PD F 1
Cl93 Cl -0.7807(13) 0.1250(3) -0.2757(11) 0.117(6) Uiso 0.40 1 d PD F 1
C92 C -0.901(5) 0.1248(8) -0.379(3) 0.090(14) Uiso 0.35 1 d PD G 2
H92A H -0.8282 0.1180 -0.3889 0.108 Uiso 0.35 1 calc PR G 2
H92B H -0.9395 0.1303 -0.4320 0.108 Uiso 0.35 1 calc PR G 2
Cl94 Cl -0.9727(16) 0.0961(4) -0.3481(13) 0.102(7) Uiso 0.35 1 d PD G 2
Cl95 Cl -0.8784(13) 0.1548(3) -0.3223(11) 0.094(5) Uiso 0.35 1 d PD G 2
C93 C -0.796(3) 0.1204(7) -0.130(3) 0.027(14) Uiso 0.25 1 d PD H 3
H93A H -0.8697 0.1251 -0.1564 0.032 Uiso 0.25 1 calc PR H 3
H93B H -0.8032 0.1142 -0.0738 0.032 Uiso 0.25 1 calc PR H 3
Cl96 Cl -0.741(2) 0.0944(5) -0.1820(19) 0.126(10) Uiso 0.25 1 d PD H 3
Cl97 Cl -0.713(2) 0.1487(5) -0.1262(17) 0.112(9) Uiso 0.25 1 d PD H 3

loop_
_atom_site_aniso_label
_atom_site_aniso_U_11
_atom_site_aniso_U_22
_atom_site_aniso_U_33
_atom_site_aniso_U_23
_atom_site_aniso_U_13
_atom_site_aniso_U_12
Au1 0.0393(4) 0.0466(4) 0.0435(5) -0.0012(4) 0.0079(3) 0.0041(3)
Au2 0.0387(4) 0.0496(4) 0.0567(6) 0.0005(4) 0.0164(3) 0.0009(3)
Au3 0.0366(4) 0.0516(5) 0.0588(6) 0.0084(4) 0.0156(3) 0.0064(3)
Au4 0.0499(4) 0.0581(5) 0.0470(5) 0.0050(4) 0.0145(3) 0.0074(3)
P1 0.028(2) 0.049(3) 0.038(3) -0.004(3) 0.0058(19) 0.0011(18)
P2 0.038(2) 0.048(3) 0.064(4) 0.006(3) 0.015(2) 0.004(2)
P3 0.037(2) 0.035(3) 0.057(4) 0.001(3) 0.009(2) 0.0075(19)
P4 0.037(2) 0.054(3) 0.045(3) -0.001(3) 0.006(2) -0.001(2)
C1 0.024(8) 0.064(12) 0.034(11) 0.017(10) 0.004(7) 0.008(7)
C2 0.017(8) 0.042(10) 0.079(16) 0.000(11) 0.009(8) 0.005(7)
C3 0.027(8) 0.040(10) 0.065(14) -0.012(10) 0.013(8) -0.006(7)
C4 0.050(10) 0.034(10) 0.067(15) 0.009(10) 0.016(9) 0.011(8)
C5 0.021(8) 0.023(9) 0.077(15) 0.008(9) 0.006(8) 0.002(6)
C6 0.039(10) 0.071(13) 0.051(14) 0.000(11) 0.007(8) 0.009(9)
C1A 0.019(8) 0.073(13) 0.046(13) -0.002(11) -0.005(8) -0.007(8)
C1B 0.044(10) 0.051(11) 0.040(12) 0.016(10) 0.019(8) -0.007(8)
C1C 0.057(13) 0.096(17) 0.10(2) 0.017(16) 0.031(12) 0.019(12)
C1D 0.059(14) 0.13(2) 0.064(18) 0.035(16) -0.009(12) -0.055(14)
C1E 0.058(13) 0.068(14) 0.091(19) 0.054(14) -0.027(12) -0.023(10)
C1F 0.031(9) 0.064(12) 0.057(14) 0.014(11) 0.007(8) 0.017(8)
C1G 0.049(10) 0.042(11) 0.054(14) 0.005(10) 0.021(9) -0.002(8)
C1H 0.033(9) 0.075(13) 0.056(15) -0.003(11) 0.005(9) 0.025(9)
C1I 0.032(9) 0.079(14) 0.072(16) -0.007(12) 0.022(9) 0.018(9)
C1J 0.041(11) 0.072(14) 0.069(16) -0.008(12) 0.020(10) -0.010(9)
C1K 0.032(10) 0.088(15) 0.069(16) 0.011(13) -0.006(9) -0.004(9)
C1L 0.044(11) 0.077(14) 0.052(14) -0.005(11) 0.014(9) -0.011(9)
C2A 0.058(11) 0.027(10) 0.043(13) 0.000(9) 0.010(9) -0.013(8)
C2B 0.076(14) 0.086(16) 0.061(17) -0.038(14) 0.019(12) 0.001(11)
C2C 0.088(16) 0.064(14) 0.065(18) -0.018(13) 0.024(12) -0.011(12)
C2D 0.114(19) 0.056(14) 0.057(17) -0.016(13) -0.003(14) -0.034(12)
C2E 0.094(16) 0.050(13) 0.064(17) 0.024(13) -0.011(13) 0.013(11)
C2F 0.057(12) 0.036(11) 0.078(17) 0.010(11) -0.005(10) 0.015(9)
C2G 0.051(11) 0.039(11) 0.062(15) 0.009(11) -0.005(9) -0.004(8)
C2H 0.075(15) 0.086(16) 0.068(18) 0.016(14) 0.002(12) -0.021(12)
C2I 0.095(18) 0.11(2) 0.09(2) 0.037(19) 0.002(14) 0.002(16)
C2J 0.041(13) 0.17(3) 0.13(3) 0.09(2) -0.008(13) -0.012(15)
C2K 0.084(17) 0.055(14) 0.16(3) 0.049(16) -0.007(17) -0.024(12)
C2L 0.056(13) 0.076(16) 0.14(2) 0.050(17) 0.001(13) -0.010(11)
C3A 0.039(10) 0.061(12) 0.063(14) -0.003(11) 0.032(9) 0.016(8)
C3B 0.064(13) 0.065(13) 0.077(18) -0.023(13) 0.018(11) -0.013(10)
C3C 0.072(15) 0.105(18) 0.13(3) -0.060(19) 0.063(17) -0.010(13)
C3D 0.051(13) 0.13(2) 0.12(3) -0.055(19) -0.022(14) 0.023(13)
C3E 0.096(17) 0.094(17) 0.051(16) 0.037(14) 0.015(12) 0.009(13)
C3F 0.065(13) 0.089(16) 0.064(17) 0.019(14) -0.002(12) 0.018(11)
C3G 0.040(10) 0.058(12) 0.055(14) -0.009(11) 0.025(9) 0.006(8)
C3H 0.043(11) 0.059(13) 0.088(18) -0.013(13) 0.008(11) 0.001(9)
C3I 0.065(13) 0.045(12) 0.083(18) -0.013(13) -0.003(12) 0.009(9)
C3J 0.059(13) 0.084(16) 0.12(2) -0.039(17) 0.049(14) -0.006(11)
C3K 0.068(14) 0.081(15) 0.068(17) -0.011(13) 0.021(12) 0.015(11)
C3L 0.055(11) 0.053(12) 0.097(19) 0.018(13) 0.041(11) 0.021(9)
C4A 0.029(8) 0.067(13) 0.022(11) -0.017(10) 0.001(7) 0.009(8)
C4B 0.042(10) 0.042(11) 0.066(15) -0.023(11) -0.011(9) 0.002(8)
C4C 0.031(10) 0.062(13) 0.070(16) 0.012(12) -0.001(9) 0.003(8)
C4D 0.040(11) 0.072(15) 0.064(16) -0.021(12) -0.009(10) 0.017(9)
C4E 0.043(11) 0.067(13) 0.059(15) -0.009(12) -0.008(9) 0.024(10)
C4F 0.043(10) 0.069(13) 0.043(13) 0.002(11) 0.002(9) 0.014(9)
C4G 0.024(9) 0.043(10) 0.070(15) -0.003(10) 0.015(9) 0.005(7)
C4H 0.030(9) 0.060(11) 0.039(12) -0.008(10) 0.012(8) -0.005(8)
C4I 0.033(10) 0.099(15) 0.054(14) 0.012(12) 0.006(9) -0.002(9)
C4J 0.033(10) 0.103(16) 0.069(16) -0.041(14) 0.013(10) -0.010(10)
C4K 0.039(10) 0.083(14) 0.065(16) -0.028(13) 0.004(10) 0.008(9)
C4L 0.045(11) 0.079(14) 0.047(13) 0.011(11) 0.003(9) 0.010(9)
C21 0.038(10) 0.066(13) 0.054(14) -0.011(11) 0.023(8) 0.031(9)
C22 0.015(8) 0.100(16) 0.051(14) 0.009(13) -0.003(8) 0.004(9)
C23 0.030(10) 0.086(16) 0.10(2) -0.035(15) -0.001(10) 0.004(10)
O24 0.029(7) 0.072(9) 0.084(11) -0.003(8) 0.003(7) 0.020(6)
C25 0.063(14) 0.054(13) 0.064(17) -0.026(12) 0.000(12) 0.018(10)
C26 0.038(12) 0.091(17) 0.082(19) -0.030(15) -0.034(12) 0.027(11)
C27 0.034(11) 0.094(16) 0.052(15) -0.039(13) -0.015(10) 0.016(10)
C28 0.085(16) 0.046(13) 0.072(18) -0.008(12) -0.024(13) 0.008(11)
C29 0.040(11) 0.116(19) 0.053(16) -0.039(15) 0.011(11) 0.013(12)
C30 0.060(13) 0.067(14) 0.046(15) -0.021(12) -0.014(10) 0.001(10)
C31 0.024(9) 0.068(13) 0.073(16) 0.009(13) 0.007(9) 0.006(9)
C32 0.021(9) 0.055(13) 0.103(19) -0.010(13) 0.000(9) -0.013(9)
C33 0.040(10) 0.076(14) 0.048(14) 0.035(12) 0.023(9) 0.015(9)
O34 0.041(7) 0.065(9) 0.074(11) 0.016(8) 0.004(7) -0.006(6)
C35 0.059(13) 0.047(12) 0.047(14) 0.025(11) 0.003(10) -0.002(10)
C36 0.049(11) 0.064(13) 0.050(14) 0.001(12) -0.011(10) -0.032(10)
C37 0.047(11) 0.057(12) 0.062(15) 0.007(11) 0.005(10) -0.014(9)
C38 0.071(14) 0.044(12) 0.10(2) 0.010(13) 0.005(13) 0.004(10)
C39 0.031(9) 0.046(11) 0.057(14) 0.001(11) -0.008(9) -0.002(8)
C40 0.063(13) 0.041(12) 0.063(16) 0.005(11) 0.007(10) -0.020(9)

loop_
_atom_type_symbol
_atom_type_description
_atom_type_scat_dispersion_real
_atom_type_scat_dispersion_imag
_atom_type_scat_source
C C 0.0033 0.0016 'International Tables Vol C Tables 4.2.6.8 and 6.1.1.4'
H H 0.0000 0.0000 'International Tables Vol C Tables 4.2.6.8 and 6.1.1.4'
O O 0.0106 0.0060 'International Tables Vol C Tables 4.2.6.8 and 6.1.1.4'
P P 0.1023 0.0942 'International Tables Vol C Tables 4.2.6.8 and 6.1.1.4'
Au Au -2.0133 8.8022 'International Tables Vol C Tables 4.2.6.8 and 6.1.1.4'
Cl Cl 0.1484 0.1585 'International Tables Vol C Tables 4.2.6.8 and 6.1.1.4'

loop_
_geom_angle_atom_site_label_1
_geom_angle_atom_site_label_2
_geom_angle_atom_site_label_3
_geom_angle
C11A Au1 C11 8(3)
C11A Au1 P1 171.8(17)
C11 Au1 P1 173.1(18)
C21 Au2 P2 171.1(5)
C31 Au3 P3 172.1(5)
C41A Au4 P4 171.9(11)
C41 Au4 P4 165.0(12)
C1A P1 C1G 103.6(5)
C1A P1 C1 103.2(6)
C1G P1 C1 103.4(6)
C1A P1 Au1 112.9(4)
C1G P1 Au1 117.0(4)
C1 P1 Au1 115.2(5)
C2G P2 C2A 107.2(6)
C2G P2 C4 104.2(7)
C2A P2 C4 104.2(7)
C2G P2 Au2 113.3(5)
C2A P2 Au2 110.4(4)
C4 P2 Au2 116.7(5)
C3A P3 C3G 103.1(6)
C3A P3 C6 106.0(7)
C3G P3 C6 103.5(6)
C3A P3 Au3 111.4(4)
C3G P3 Au3 113.4(5)
C6 P3 Au3 118.0(5)
C3 P4 C4A 103.7(6)
C3 P4 C4G 103.9(6)
C4A P4 C4G 104.2(5)
C3 P4 Au4 116.7(5)
C4A P4 Au4 109.6(4)
C4G P4 Au4 117.3(4)
C2 C1 P1 117.1(11)
C1 C2 C3 110.4(13)
C2 C3 P4 115.1(11)
C5 C4 P2 112.9(10)
C4 C5 C6 107.4(12)
C5 C6 P3 113.9(11)
C1B C1A C1F 120.0
C1B C1A P1 118.4(7)
C1F C1A P1 121.3(8)
C1A C1B C1C 120.0
C1B C1C C1D 120.0
C1E C1D C1C 120.0
C1D C1E C1F 120.0
C1E C1F C1A 120.0
C1H C1G C1L 120.0
C1H C1G P1 121.7(7)
C1L C1G P1 118.3(7)
C1G C1H C1I 120.0
C1J C1I C1H 120.0
C1I C1J C1K 120.0
C1L C1K C1J 120.0
C1K C1L C1G 120.0
C2B C2A C2F 120.0
C2B C2A P2 122.8(8)
C2F C2A P2 117.1(8)
C2C C2B C2A 120.0
C2D C2C C2B 120.0
C2C C2D C2E 120.0
C2F C2E C2D 120.0
C2E C2F C2A 120.0
C2H C2G C2L 120.0
C2H C2G P2 118.3(10)
C2L C2G P2 121.7(10)
C2I C2H C2G 120.0
C2H C2I C2J 120.0
C2I C2J C2K 120.0
C2L C2K C2J 120.0
C2K C2L C2G 120.0
C3B C3A C3F 120.0
C3B C3A P3 117.4(8)
C3F C3A P3 122.5(8)
C3C C3B C3A 120.0
C3B C3C C3D 120.0
C3C C3D C3E 120.0
C3F C3E C3D 120.0
C3E C3F C3A 120.0
C3H C3G C3L 120.0
C3H C3G P3 121.2(8)
C3L C3G P3 118.8(8)
C3I C3H C3G 120.0
C3H C3I C3J 120.0
C3I C3J C3K 120.0
C3L C3K C3J 120.0
C3K C3L C3G 120.0
C4B C4A C4F 120.0
C4B C4A P4 120.2(7)
C4F C4A P4 119.6(7)
C4A C4B C4C 120.0
C4D C4C C4B 120.0
C4C C4D C4E 120.0
C4D C4E C4F 120.0
C4E C4F C4A 120.0
C4H C4G C4L 120.0
C4H C4G P4 122.6(7)
C4L C4G P4 117.3(7)
C4G C4H C4I 120.0
C4J C4I C4H 120.0
C4K C4J C4I 120.0
C4L C4K C4J 120.0
C4K C4L C4G 120.0
C12 C11 Au1 160(4)
C11 C12 C13 173(3)
O14 C13 C12 122(3)
C15 O14 C13 115(3)
C16 C15 C20 120.0
C16 C15 O14 121(2)
C20 C15 O14 118(2)
C15 C16 C17 120.0
C18 C17 C16 120.0
C19 C18 C17 120.0
C19 C18 C51 129(3)
C17 C18 C51 111(3)
C18 C19 C20 120.0
C19 C20 C15 120.0
C15A O14A C13A 114(3)
O14A C15A C16A 112(2)
O14A C15A C20A 128(2)
C16A C15A C20A 120.0
C17A C16A C15A 120.0
C16A C17A C18A 120.0
C19A C18A C17A 120.0
C19A C18A C51A 116(3)
C17A C18A C51A 124(3)
C20A C19A C18A 120.0
C19A C20A C15A 120.0
C22 C21 Au2 176.8(17)
C21 C22 C23 172.1(17)
O24 C23 C22 111.4(15)
C25 O24 C23 121.0(14)
O24 C25 C27 125.1(19)
O24 C25 C26 117.9(18)
C27 C25 C26 116.6(17)
C28 C26 C25 122.1(18)
C29 C27 C25 118(2)
C26 C28 C30 121(2)
C27 C29 C30 127.7(19)
C29 C30 C28 113.6(19)
C29 C30 C61 122.4(18)
C28 C30 C61 124(2)
C32 C31 Au3 165.1(17)
C31 C32 C33 175.0(17)
O34 C33 C32 111.2(14)
C35 O34 C33 119.0(13)
C36 C35 O34 116.1(17)
C36 C35 C37 119.9(16)
O34 C35 C37 123.7(18)
C35 C36 C38 121.1(17)
C39 C37 C35 116.7(17)
C40 C38 C36 119(2)
C40 C39 C37 125.7(16)
C39 C40 C38 116.8(18)
C39 C40 C61 123.4(16)
C38 C40 C61 119.5(18)
C42 C41 Au4 177(4)
C41 C42 C43 171(5)
O44 C43 C42 112(3)
C45 O44 C43 132(3)
C42A C41A Au4 164(4)
C41A C42A C43A 158(4)
O44A C43A C42A 118(3)
C45A O44A C43A 130(3)
O44 C45 C46 112(2)
O44 C45 C50 127(2)
C46 C45 C50 120.0
C45 C46 C47 120.0
C46 C47 C48 120.0
C49 C48 C47 120.0
C49 C48 C51 111(3)
C47 C48 C51 129(3)
C48 C49 C50 120.0
C49 C50 C45 120.0
O44A C45A C46A 120(3)
O44A C45A C50A 120(3)
C46A C45A C50A 120.0
C47A C46A C45A 120.0
C46A C47A C48A 120.0
C49A C48A C47A 120.0
C49A C48A C51A 131(3)
C47A C48A C51A 108(3)
C50A C49A C48A 120.0
C49A C50A C45A 120.0
C48 C51 C18 108(3)
C48 C51 C56 108(4)
C18 C51 C56 113(3)
C48 C51 C52 110(4)
C18 C51 C52 105(4)
C56 C51 C52 111(4)
C53 C52 C51 110(4)
C54 C53 C52 113(4)
C55 C54 C53 113(4)
C54 C55 C56 111(5)
C55 C56 C51 112(4)
C48A C51A C18A 114(4)
C48A C51A C56A 114(4)
C18A C51A C56A 110(3)
C48A C51A C52A 111(5)
C18A C51A C52A 111(4)
C56A C51A C52A 95(4)
C51A C52A C53A 121(4)
C54A C53A C52A 110(4)
C55A C54A C53A 102(4)
C54A C55A C56A 110(5)
C55A C56A C51A 117(4)
C30 C61 C62 117(2)
C30 C61 C66 121(2)
C62 C61 C66 105(2)
C30 C61 C40 105.4(14)
C62 C61 C40 99.4(17)
C66 C61 C40 106.9(17)
C61 C62 C63 111(3)
C64 C63 C62 109(3)
C65 C64 C63 105(3)
C64 C65 C66 118(3)
C65 C66 C61 106(3)
C62A C63A C64A 119(5)
C63A C64A C65A 104(4)
C66A C65A C64A 98(4)
Cl73 C71 Cl72 111.6(12)
Cl83 C81 Cl82 107.8(16)
Cl84 C82 Cl85 116(3)
Cl93 C91 Cl92 121(2)
Cl95 C92 Cl94 124(3)
Cl97 C93 Cl96 110(2)

loop_
_geom_bond_atom_site_label_1
_geom_bond_atom_site_label_2
_geom_bond_distance
Au1 C11A 1.981(16)
Au1 C11 1.993(17)
Au1 P1 2.267(4)
Au1 Au3 3.2934(9)
Au2 C21 1.947(12)
Au2 P2 2.296(5)
Au2 Au4 3.2725(10)
Au3 C31 2.009(14)
Au3 P3 2.274(4)
Au4 C41A 1.967(17)
Au4 C41 1.993(18)
Au4 P4 2.282(5)
P1 C1A 1.817(10)
P1 C1G 1.842(8)
P1 C1 1.856(16)
P2 C2G 1.801(10)
P2 C2A 1.804(11)
P2 C4 1.846(14)
P3 C3A 1.786(11)
P3 C3G 1.799(9)
P3 C6 1.841(15)
P4 C3 1.808(16)
P4 C4A 1.828(10)
P4 C4G 1.825(8)
C1 C2 1.50(2)
C2 C3 1.50(2)
C4 C5 1.500(18)
C5 C6 1.518(18)
C1A C1B 1.3900
C1A C1F 1.3900
C1B C1C 1.3900
C1C C1D 1.3900
C1D C1E 1.3900
C1E C1F 1.3900
C1G C1H 1.3900
C1G C1L 1.3900
C1H C1I 1.3900
C1I C1J 1.3900
C1J C1K 1.3900
C1K C1L 1.3900
C2A C2B 1.3900
C2A C2F 1.3900
C2B C2C 1.3900
C2C C2D 1.3900
C2D C2E 1.3900
C2E C2F 1.3900
C2G C2H 1.3900
C2G C2L 1.3900
C2H C2I 1.3900
C2I C2J 1.3900
C2J C2K 1.3900
C2K C2L 1.3900
C3A C3B 1.3900
C3A C3F 1.3900
C3B C3C 1.3900
C3C C3D 1.3900
C3D C3E 1.3900
C3E C3F 1.3900
C3G C3H 1.3900
C3G C3L 1.3900
C3H C3I 1.3900
C3I C3J 1.3900
C3J C3K 1.3900
C3K C3L 1.3900
C4A C4B 1.3900
C4A C4F 1.3900
C4B C4C 1.3900
C4C C4D 1.3900
C4D C4E 1.3900
C4E C4F 1.3900
C4G C4H 1.3900
C4G C4L 1.3900
C4H C4I 1.3900
C4I C4J 1.3900
C4J C4K 1.3900
C4K C4L 1.3900
C11 C12 1.21(2)
C12 C13 1.51(2)
C13 O14 1.450(19)
O14 C15 1.395(17)
C15 C16 1.3900
C15 C20 1.3900
C16 C17 1.3900
C17 C18 1.3900
C18 C19 1.3900
C18 C51 1.528(19)
C19 C20 1.3900
C13A O14A 1.464(19)
O14A C15A 1.387(17)
C15A C16A 1.3900
C15A C20A 1.3900
C16A C17A 1.3900
C17A C18A 1.3900
C18A C19A 1.3900
C18A C51A 1.528(18)
C19A C20A 1.3900
C21 C22 1.219(17)
C22 C23 1.488(18)
C23 O24 1.448(15)
O24 C25 1.373(15)
C25 C27 1.41(2)
C25 C26 1.40(3)
C26 C28 1.37(3)
C27 C29 1.33(2)
C28 C30 1.40(2)
C29 C30 1.37(2)
C30 C61 1.48(2)
C31 C32 1.159(16)
C32 C33 1.491(18)
C33 O34 1.451(14)
O34 C35 1.374(14)
C35 C36 1.37(2)
C35 C37 1.40(2)
C36 C38 1.43(2)
C37 C39 1.40(2)
C38 C40 1.40(2)
C39 C40 1.35(2)
C40 C61 1.57(2)
C41 C42 1.14(2)
C42 C43 1.49(3)
C43 O44 1.387(18)
O44 C45 1.377(17)
C41A C42A 1.21(2)
C42A C43A 1.49(3)
C43A O44A 1.359(18)
O44A C45A 1.351(18)
C45 C46 1.3900
C45 C50 1.3900
C46 C47 1.3900
C47 C48 1.3900
C48 C49 1.3900
C48 C51 1.509(19)
C49 C50 1.3900
C45A C46A 1.3900
C45A C50A 1.3900
C46A C47A 1.3900
C47A C48A 1.3900
C48A C49A 1.3900
C48A C51A 1.505(19)
C49A C50A 1.3900
C51 C56 1.550(19)
C51 C52 1.565(19)
C52 C53 1.557(19)
C53 C54 1.541(19)
C54 C55 1.536(19)
C55 C56 1.545(19)
C51A C56A 1.552(19)
C51A C52A 1.553(19)
C52A C53A 1.554(19)
C53A C54A 1.548(19)
C54A C55A 1.536(19)
C55A C56A 1.544(19)
C61 C62 1.549(18)
C61 C66 1.557(18)
C62 C63 1.548(19)
C63 C64 1.528(19)
C64 C65 1.515(19)
C65 C66 1.540(19)
C62A C63A 1.53(2)
C63A C64A 1.54(2)
C64A C65A 1.56(2)
C65A C66A 1.54(2)
C71 Cl73 1.701(15)
C71 Cl72 1.723(18)
C81 Cl83 1.74(2)
C81 Cl82 1.74(2)
C82 Cl84 1.75(3)
C82 Cl85 1.78(3)
C91 Cl93 1.74(3)
C91 Cl92 1.79(3)
C92 Cl95 1.75(3)
C92 Cl94 1.76(3)
C93 Cl97 1.72(3)
C93 Cl96 1.73(3)
